data_7235813
loop_
_publ_author_name
'Klap\"otke, Thomas M.'
'Schmid, Philipp. C.'
'Schnell, Simon'
'Stierstorfer, J\"org'

_publ_section_title
;
 Thermal stabilization of energetic materials by the aromatic
 nitrogen-rich
 4,4&#x2032;,5,5&#x2032;-tetraamino-3,3&#x2032;-bi-1,2,4-triazolium cation
;
_journal_issue 6
_journal_name_full 'Journal of Materials Chemistry A'
_journal_page_first 2658
_journal_paper_doi 10.1039/C4TA05964F
_journal_volume 3
_journal_year 2015
_chemical_formula_moiety '2(C4 H9 N10), C4 H10 N10, 4(C H N6 O2), 2(H2 O)'
_chemical_formula_sum 'C16 H36 N54 O10'
_chemical_formula_weight 1144.99
_chemical_name_common 'bis(diaminotriazolium) 5-nitriminotetrazolate  hydrate'
_chemical_name_systematic 'bis(diaminotriazolium) 5-nitriminotetrazolate  hydrate'
_space_group_IT_number 14
_space_group_name_Hall '-P 2ybc'
_space_group_name_H-M_alt 'P 1 21/c 1'
_symmetry_cell_setting monoclinic
_symmetry_Int_Tables_number 14
_symmetry_space_group_name_Hall '-P 2ybc'
_symmetry_space_group_name_H-M 'P 1 21/c 1'
_atom_sites_solution_hydrogens difmap
_atom_sites_solution_primary direct
_atom_sites_solution_secondary difmap
_audit_creation_date
;
'Thu Jul 03 09:09:14 2014'
;
_audit_creation_method
;
CrysAlisPro, Oxford Diffraction Ltd.,
Version 1.171.35.11 (release 16-05-2011 CrysAlis171 .NET)
(compiled May 16 2011,17:55:39)
;
_audit_update_record
;
2014-10-14 deposited with the CCDC.
2014-12-17 downloaded from the CCDC.
;
_cell_angle_alpha 90.00
_cell_angle_beta 104.295(3)
_cell_angle_gamma 90.00
_cell_formula_units_Z 4
_cell_length_a 10.9541(3)
_cell_length_b 19.7090(4)
_cell_length_c 20.4037(7)
_cell_measurement_reflns_used 6347
_cell_measurement_temperature 173(2)
_cell_measurement_theta_max 31.9370
_cell_measurement_theta_min 4.3420
_cell_volume 4268.7(2)
_computing_cell_refinement
;
CrysAlisPro, Agilent Technologies,
Version 1.171.35.11 (release 16-05-2011 CrysAlis171 .NET)
(compiled May 16 2011,17:55:39)
;
_computing_data_collection
;
CrysAlisPro, Agilent Technologies,
Version 1.171.35.11 (release 16-05-2011 CrysAlis171 .NET)
(compiled May 16 2011,17:55:39)
;
_computing_data_reduction
;
CrysAlisPro, Agilent Technologies,
Version 1.171.35.11 (release 16-05-2011 CrysAlis171 .NET)
(compiled May 16 2011,17:55:39)
;
_computing_molecular_graphics
;
'ORTEP (M. N. Burnett, C. K. Johnson, ORTEP-III: Oak Ridge Thermal Ellipsoid
# Plot Program for Crystal Structure Illustrations, Oak Ridge National
# Laboratory Report ORNL-6895, 1996). Windows version (L. J. Farrugia, Univ.
# Glasgow) used --- SCHAKAL (E. Keller, University of  Freiburg (Breisgau),
# Germany, 1995)'
;
_computing_publication_material
;PLATON (A. L. Spek, Acta Crystallogr, Sect. A, 1990, 46, C34, 1995 version).
# --- T.B.Cohen, Pure Appl. Chem. 1996,68,2339-2359 (atomic masses).
;
_computing_structure_refinement 'SHELXL-97 (Sheldrick, 1997)'
_computing_structure_solution SIR-92
_diffrn_ambient_temperature 173
_diffrn_detector_area_resol_mean 15.9809
_diffrn_measured_fraction_theta_full 0.994
_diffrn_measured_fraction_theta_max 0.994
_diffrn_measurement_device 'CCD camera on \k-goniostat'
_diffrn_measurement_device_type 'Xcalibur, Sapphire3'
_diffrn_measurement_method '\w scans'
_diffrn_orient_matrix_UB_11 0.0614838000
_diffrn_orient_matrix_UB_12 -0.0137527000
_diffrn_orient_matrix_UB_13 0.0111151000
_diffrn_orient_matrix_UB_21 0.0014971000
_diffrn_orient_matrix_UB_22 -0.0059591000
_diffrn_orient_matrix_UB_23 -0.0340715000
_diffrn_orient_matrix_UB_31 0.0261174000
_diffrn_orient_matrix_UB_32 0.0327265000
_diffrn_orient_matrix_UB_33 -0.0015298000
_diffrn_radiation_collimation 0.5
_diffrn_radiation_monochromator graphite
_diffrn_radiation_source 'Enhance (Mo) X-ray Source'
_diffrn_radiation_type 'Mo K\a'
_diffrn_radiation_wavelength 0.71073
_diffrn_reflns_av_R_equivalents 0.0255
_diffrn_reflns_av_sigmaI/netI 0.0317
_diffrn_reflns_limit_h_max 13
_diffrn_reflns_limit_h_min -13
_diffrn_reflns_limit_k_max 24
_diffrn_reflns_limit_k_min -22
_diffrn_reflns_limit_l_max 22
_diffrn_reflns_limit_l_min -25
_diffrn_reflns_number 22613
_diffrn_reflns_theta_full 26.50
_diffrn_reflns_theta_max 26.50
_diffrn_reflns_theta_min 4.12
_diffrn_source_current 40
_diffrn_source_type 'Spellman generator'
_diffrn_source_voltage 50
_exptl_absorpt_coefficient_mu 0.149
_exptl_absorpt_correction_T_max 0.99999
_exptl_absorpt_correction_T_min 0.95794
_exptl_absorpt_correction_type multi-scan
_exptl_absorpt_process_details
;
CrysAlisPro, Agilent Technologies,
Version 1.171.35.11 (release 16-05-2011 CrysAlis171 .NET)
(compiled May 16 2011,17:55:39)
Empirical absorption correction using spherical harmonics,
 implemented in SCALE3 ABSPACK scaling algorithm.
;
_exptl_crystal_colour colorless
_exptl_crystal_density_diffrn 1.782
_exptl_crystal_density_method 'not measured'
_exptl_crystal_description stab
_exptl_crystal_F_000 2360
_exptl_crystal_size_max 0.31
_exptl_crystal_size_mid 0.12
_exptl_crystal_size_min 0.11
_refine_diff_density_max 0.326
_refine_diff_density_min -0.262
_refine_diff_density_rms 0.045
_refine_ls_extinction_method none
_refine_ls_goodness_of_fit_ref 1.026
_refine_ls_hydrogen_treatment refall
_refine_ls_matrix_type full
_refine_ls_number_parameters 865
_refine_ls_number_reflns 8801
_refine_ls_number_restraints 0
_refine_ls_restrained_S_all 1.026
_refine_ls_R_factor_all 0.0553
_refine_ls_R_factor_gt 0.0376
_refine_ls_shift/su_max 0.000
_refine_ls_shift/su_mean 0.000
_refine_ls_structure_factor_coef Fsqd
_refine_ls_weighting_details 'calc w=1/[\s^2^(Fo^2^)+(0.0497P)^2^+0.6838P] where P=(Fo^2^+2Fc^2^)/3'
_refine_ls_weighting_scheme calc
_refine_ls_wR_factor_gt 0.0891
_refine_ls_wR_factor_ref 0.0990
_reflns_number_gt 6773
_reflns_number_total 8801
_reflns_threshold_expression >2sigma(I)
_cod_data_source_file c4ta05964f2.cif
_cod_data_source_block jx207
_cod_original_sg_symbol_Hall -P2ybc
_cod_database_code 7235813

loop_
_symmetry_equiv_pos_as_xyz
'x, y, z'
'-x, y+1/2, -z+1/2'
'-x, -y, -z'
'x, -y-1/2, z-1/2'

loop_
_atom_site_label
_atom_site_type_symbol
_atom_site_fract_x
_atom_site_fract_y
_atom_site_fract_z
_atom_site_U_iso_or_equiv
_atom_site_adp_type
_atom_site_occupancy
_atom_site_symmetry_multiplicity
_atom_site_calc_flag
N1 N 0.82717(12) 0.26530(6) 0.52216(7) 0.0241(3) Uani 1 1 d
N2 N 0.94560(13) 0.27756(7) 0.56279(7) 0.0237(3) Uani 1 1 d
N3 N 0.86539(11) 0.37563(6) 0.53402(7) 0.0209(3) Uani 1 1 d
N4 N 1.07350(13) 0.37312(8) 0.60333(8) 0.0270(3) Uani 1 1 d
N5 N 0.85883(13) 0.44662(7) 0.53466(9) 0.0253(3) Uani 1 1 d
N6 N 0.60734(12) 0.39642(7) 0.44126(7) 0.0245(3) Uani 1 1 d
N7 N 0.48782(12) 0.38413(7) 0.39976(7) 0.0250(3) Uani 1 1 d
N8 N 0.57748(12) 0.28581(6) 0.43212(7) 0.0218(3) Uani 1 1 d
N9 N 0.37180(14) 0.28335(8) 0.35938(8) 0.0296(3) Uani 1 1 d
N10 N 0.59431(14) 0.21491(7) 0.43522(9) 0.0267(3) Uani 1 1 d
C1 C 0.78038(14) 0.32529(7) 0.50506(8) 0.0200(3) Uani 1 1 d
C2 C 0.97012(14) 0.34329(7) 0.56991(8) 0.0215(3) Uani 1 1 d
C3 C 0.65842(14) 0.33764(7) 0.45978(8) 0.0208(3) Uani 1 1 d
C4 C 0.47275(14) 0.31757(8) 0.39477(8) 0.0218(3) Uani 1 1 d
N11 N 0.15654(13) 0.39915(7) 0.45550(7) 0.0270(3) Uani 1 1 d
N12 N 0.03587(13) 0.38969(7) 0.41653(8) 0.0269(3) Uani 1 1 d
N13 N 0.10948(12) 0.28983(6) 0.44252(7) 0.0219(3) Uani 1 1 d
N14 N -0.09993(13) 0.29664(8) 0.37510(8) 0.0283(3) Uani 1 1 d
N15 N 0.10715(14) 0.21884(7) 0.44753(9) 0.0286(3) Uani 1 1 d
N16 N 0.36570(12) 0.26196(7) 0.52810(7) 0.0254(3) Uani 1 1 d
N17 N 0.48393(12) 0.27173(7) 0.57004(7) 0.0247(3) Uani 1 1 d
N18 N 0.41041(12) 0.37143(6) 0.54206(7) 0.0221(3) Uani 1 1 d
N19 N 0.61665(13) 0.36549(8) 0.61291(8) 0.0268(3) Uani 1 1 d
N20 N 0.41201(14) 0.44252(7) 0.53812(9) 0.0274(3) Uani 1 1 d
C5 C 0.19934(14) 0.33823(8) 0.47025(8) 0.0221(3) Uani 1 1 d
C6 C 0.00602(15) 0.32445(8) 0.40842(8) 0.0234(3) Uani 1 1 d
C7 C 0.32314(14) 0.32290(8) 0.51250(8) 0.0214(3) Uani 1 1 d
C8 C 0.51248(14) 0.33743(8) 0.57831(8) 0.0224(3) Uani 1 1 d
N21 N 0.89613(12) -0.05664(6) 0.55901(7) 0.0232(3) Uani 1 1 d
N22 N 1.01843(12) -0.04508(7) 0.59775(7) 0.0244(3) Uani 1 1 d
N23 N 0.94027(12) 0.05205(6) 0.55399(7) 0.0207(3) Uani 1 1 d
N24 N 1.15050(13) 0.05366(8) 0.62101(8) 0.0255(3) Uani 1 1 d
N25 N 0.93597(14) 0.12180(7) 0.53897(8) 0.0257(3) Uani 1 1 d
N26 N 0.68626(12) 0.07492(6) 0.47049(7) 0.0223(3) Uani 1 1 d
N27 N 0.56559(12) 0.06399(7) 0.43217(7) 0.0223(3) Uani 1 1 d
N28 N 0.63854(11) -0.03431(6) 0.46510(6) 0.0189(3) Uani 1 1 d
N29 N 0.42926(12) -0.03004(7) 0.39719(7) 0.0232(3) Uani 1 1 d
N30 N 0.63889(13) -0.10505(7) 0.47023(8) 0.0229(3) Uani 1 1 d
C9 C 0.85231(14) 0.00162(7) 0.53323(8) 0.0190(3) Uani 1 1 d
C10 C 1.04189(14) 0.02050(8) 0.59419(8) 0.0210(3) Uani 1 1 d
C11 C 0.72864(13) 0.01488(7) 0.48979(8) 0.0190(3) Uani 1 1 d
C12 C 0.53561(14) -0.00147(7) 0.42830(8) 0.0191(3) Uani 1 1 d
O1 O 0.27919(11) 0.21081(5) 0.16262(7) 0.0336(3) Uani 1 1 d
O2 O 0.16894(10) 0.29537(6) 0.10748(6) 0.0307(3) Uani 1 1 d
N31 N 0.50255(12) 0.23142(7) 0.23587(7) 0.0226(3) Uani 1 1 d
N32 N 0.61642(13) 0.23651(7) 0.27948(7) 0.0272(3) Uani 1 1 d
N33 N 0.64202(12) 0.30055(7) 0.28696(7) 0.0280(3) Uani 1 1 d
N34 N 0.54725(12) 0.33810(6) 0.24880(7) 0.0239(3) Uani 1 1 d
N35 N 0.35224(12) 0.31833(6) 0.17408(7) 0.0238(3) Uani 1 1 d
N36 N 0.26754(12) 0.27317(6) 0.14908(7) 0.0241(3) Uani 1 1 d
C13 C 0.46052(14) 0.29420(7) 0.21760(8) 0.0194(3) Uani 1 1 d
O3 O 0.25551(11) -0.06865(5) 0.18912(6) 0.0317(3) Uani 1 1 d
O4 O 0.13528(10) -0.01127(6) 0.10656(6) 0.0299(3) Uani 1 1 d
N37 N 0.48368(12) -0.01978(7) 0.24415(7) 0.0218(3) Uani 1 1 d
N38 N 0.59365(12) 0.00363(7) 0.28345(7) 0.0266(3) Uani 1 1 d
N39 N 0.59268(13) 0.06905(7) 0.27590(7) 0.0283(3) Uani 1 1 d
N40 N 0.48446(13) 0.08939(6) 0.23228(7) 0.0267(3) Uani 1 1 d
N41 N 0.30658(12) 0.03760(6) 0.16380(7) 0.0251(3) Uani 1 1 d
N42 N 0.23530(12) -0.01606(6) 0.15541(7) 0.0224(3) Uani 1 1 d
C14 C 0.41839(14) 0.03328(7) 0.21314(8) 0.0204(3) Uani 1 1 d
O5 O 0.77197(11) 0.26869(5) 0.16609(6) 0.0321(3) Uani 1 1 d
O6 O 0.63659(10) 0.33393(5) 0.09829(6) 0.0289(3) Uani 1 1 d
N43 N 0.98375(12) 0.42982(6) 0.23258(7) 0.0259(3) Uani 1 1 d
N44 N 1.09432(13) 0.40761(7) 0.27230(7) 0.0275(3) Uani 1 1 d
N45 N 1.09865(12) 0.34179(7) 0.27304(7) 0.0266(3) Uani 1 1 d
N46 N 0.98850(12) 0.32003(7) 0.23267(7) 0.0232(3) Uani 1 1 d
N47 N 0.80406(12) 0.38168(6) 0.16169(7) 0.0243(3) Uani 1 1 d
N48 N 0.74053(12) 0.32634(6) 0.14375(7) 0.0217(3) Uani 1 1 d
C15 C 0.91897(14) 0.37456(7) 0.20813(8) 0.0202(3) Uani 1 1 d
O7 O 0.24020(10) 0.05251(5) 0.31572(6) 0.0288(3) Uani 1 1 d
O8 O 0.33942(10) 0.13393(6) 0.38076(6) 0.0285(3) Uani 1 1 d
N49 N 0.00892(12) 0.07133(7) 0.25038(7) 0.0235(3) Uani 1 1 d
N50 N -0.10494(13) 0.07590(7) 0.20682(7) 0.0284(3) Uani 1 1 d
N51 N -0.12835(13) 0.14003(7) 0.19708(7) 0.0292(3) Uani 1 1 d
N52 N -0.03289(12) 0.17786(6) 0.23395(7) 0.0255(3) Uani 1 1 d
N53 N 0.15781(12) 0.15767(6) 0.31308(7) 0.0242(3) Uani 1 1 d
N54 N 0.24523(12) 0.11289(6) 0.33556(7) 0.0226(3) Uani 1 1 d
C16 C 0.05171(14) 0.13400(7) 0.26729(8) 0.0205(3) Uani 1 1 d
O9 O 0.82248(13) 0.16097(7) 0.36653(7) 0.0360(3) Uani 1 1 d
O10 O 0.32036(12) 0.49602(6) 0.37483(7) 0.0332(3) Uani 1 1 d
H31 H 0.4654(19) 0.1888(10) 0.2276(10) 0.042(6) Uiso 1 1 d
H4B H 1.1375(18) 0.3498(9) 0.6250(9) 0.028(5) Uiso 1 1 d
H9B H 0.3736(17) 0.2392(10) 0.3670(9) 0.029(5) Uiso 1 1 d
H24B H 1.2041(18) 0.0332(9) 0.6526(10) 0.031(5) Uiso 1 1 d
H9A H 0.3074(19) 0.3056(10) 0.3365(10) 0.035(5) Uiso 1 1 d
H24A H 1.1415(18) 0.0994(10) 0.6197(10) 0.038(5) Uiso 1 1 d
H14A H -0.1596(19) 0.3217(10) 0.3520(10) 0.036(5) Uiso 1 1 d
H4A H 1.0808(17) 0.4186(10) 0.6016(9) 0.030(5) Uiso 1 1 d
H14B H -0.1097(18) 0.2509(11) 0.3743(10) 0.039(6) Uiso 1 1 d
H2 H 0.9974(17) 0.2461(9) 0.5784(9) 0.027(5) Uiso 1 1 d
H10A H 0.6249(19) 0.2030(9) 0.4792(11) 0.036(6) Uiso 1 1 d
H49 H 0.0358(17) 0.0293(9) 0.2643(9) 0.032(5) Uiso 1 1 d
H102 H 0.366(2) 0.4600(10) 0.3765(10) 0.039(6) Uiso 1 1 d
H29A H 0.3688(18) -0.0052(9) 0.3716(9) 0.029(5) Uiso 1 1 d
H15A H 0.1453(19) 0.2008(10) 0.4196(11) 0.041(6) Uiso 1 1 d
H46 H 0.970(2) 0.2738(11) 0.2291(11) 0.051(6) Uiso 1 1 d
H30A H 0.6885(19) -0.1228(10) 0.4452(11) 0.043(6) Uiso 1 1 d
H5B H 0.802(2) 0.4597(10) 0.5561(11) 0.046(6) Uiso 1 1 d
H25A H 0.858(2) 0.1353(10) 0.5386(10) 0.039(6) Uiso 1 1 d
H25B H 0.9406(19) 0.1249(9) 0.4964(11) 0.042(6) Uiso 1 1 d
H19A H 0.6224(17) 0.4105(10) 0.6172(9) 0.027(5) Uiso 1 1 d
H37 H 0.4651(19) -0.0677(10) 0.2437(10) 0.044(6) Uiso 1 1 d
H30B H 0.6648(18) -0.1157(9) 0.5110(11) 0.031(5) Uiso 1 1 d
H10B H 0.661(2) 0.2047(10) 0.4186(11) 0.045(6) Uiso 1 1 d
H15B H 0.148(2) 0.2068(10) 0.4924(12) 0.048(6) Uiso 1 1 d
H12 H -0.0154(19) 0.4267(10) 0.4045(10) 0.045(6) Uiso 1 1 d
H101 H 0.255(2) 0.4863(11) 0.3404(11) 0.051(7) Uiso 1 1 d
H5A H 0.842(2) 0.4592(10) 0.4921(12) 0.047(6) Uiso 1 1 d
H20B H 0.356(2) 0.4586(10) 0.5584(11) 0.044(6) Uiso 1 1 d
H29B H 0.4198(17) -0.0756(10) 0.3998(9) 0.032(5) Uiso 1 1 d
H27 H 0.5161(19) 0.0973(10) 0.4139(10) 0.036(5) Uiso 1 1 d
H91 H 0.762(2) 0.1548(11) 0.3340(12) 0.051(7) Uiso 1 1 d
H17 H 0.5377(19) 0.2335(11) 0.5845(11) 0.049(6) Uiso 1 1 d
H20A H 0.3949(19) 0.4524(10) 0.4961(11) 0.038(6) Uiso 1 1 d
H19B H 0.678(2) 0.3425(10) 0.6364(11) 0.045(6) Uiso 1 1 d
H92 H 0.868(2) 0.1244(11) 0.3720(12) 0.054(7) Uiso 1 1 d

loop_
_atom_site_aniso_label
_atom_site_aniso_U_11
_atom_site_aniso_U_22
_atom_site_aniso_U_33
_atom_site_aniso_U_23
_atom_site_aniso_U_13
_atom_site_aniso_U_12
N1 0.0223(7) 0.0203(7) 0.0268(8) -0.0006(6) 0.0007(6) -0.0001(5)
N2 0.0202(7) 0.0184(7) 0.0296(8) 0.0014(6) 0.0004(6) 0.0030(6)
N3 0.0183(6) 0.0162(6) 0.0258(7) 0.0012(5) 0.0011(6) 0.0002(5)
N4 0.0186(7) 0.0199(7) 0.0368(9) 0.0051(6) -0.0041(6) 0.0017(6)
N5 0.0242(7) 0.0143(7) 0.0337(9) -0.0001(6) -0.0001(7) -0.0002(5)
N6 0.0226(7) 0.0217(7) 0.0265(8) 0.0012(6) 0.0011(6) 0.0017(5)
N7 0.0218(7) 0.0227(7) 0.0273(8) -0.0002(6) 0.0001(6) 0.0008(5)
N8 0.0208(6) 0.0169(6) 0.0252(7) -0.0004(5) 0.0008(6) -0.0013(5)
N9 0.0242(7) 0.0224(8) 0.0353(9) 0.0028(7) -0.0057(7) -0.0018(6)
N10 0.0253(7) 0.0166(7) 0.0341(9) -0.0002(6) -0.0003(7) -0.0007(6)
C1 0.0209(7) 0.0169(7) 0.0222(8) -0.0026(6) 0.0054(7) -0.0017(6)
C2 0.0203(7) 0.0197(8) 0.0240(9) 0.0013(6) 0.0044(7) 0.0001(6)
C3 0.0210(7) 0.0192(8) 0.0217(8) -0.0006(6) 0.0041(7) -0.0013(6)
C4 0.0205(7) 0.0232(8) 0.0204(8) 0.0024(6) 0.0025(7) 0.0013(6)
N11 0.0239(7) 0.0246(7) 0.0301(8) 0.0045(6) 0.0020(6) 0.0052(6)
N12 0.0223(7) 0.0239(7) 0.0318(8) 0.0061(6) 0.0014(6) 0.0066(6)
N13 0.0196(6) 0.0198(7) 0.0247(7) 0.0028(5) 0.0023(6) 0.0049(5)
N14 0.0193(7) 0.0301(8) 0.0319(9) 0.0061(7) -0.0006(6) 0.0033(6)
N15 0.0280(8) 0.0186(7) 0.0359(9) 0.0006(7) 0.0017(7) 0.0048(6)
N16 0.0216(7) 0.0231(7) 0.0289(8) 0.0032(6) 0.0013(6) 0.0030(5)
N17 0.0206(7) 0.0216(7) 0.0285(8) 0.0034(6) -0.0004(6) 0.0035(6)
N18 0.0210(6) 0.0195(7) 0.0238(7) 0.0026(5) 0.0019(6) 0.0035(5)
N19 0.0225(7) 0.0231(8) 0.0307(8) 0.0008(6) -0.0016(6) 0.0029(6)
N20 0.0297(8) 0.0187(7) 0.0316(9) 0.0010(6) 0.0036(7) 0.0054(6)
C5 0.0221(8) 0.0211(8) 0.0231(9) 0.0016(6) 0.0057(7) 0.0037(6)
C6 0.0226(8) 0.0270(8) 0.0208(8) 0.0059(7) 0.0055(7) 0.0064(7)
C7 0.0211(7) 0.0203(8) 0.0223(8) 0.0009(6) 0.0041(7) 0.0021(6)
C8 0.0223(8) 0.0222(8) 0.0227(9) 0.0024(6) 0.0056(7) 0.0045(6)
N21 0.0202(6) 0.0229(7) 0.0252(8) 0.0026(6) 0.0031(6) 0.0012(5)
N22 0.0195(6) 0.0257(7) 0.0252(8) 0.0017(6) 0.0003(6) 0.0002(5)
N23 0.0180(6) 0.0175(6) 0.0243(7) 0.0004(5) 0.0007(6) -0.0005(5)
N24 0.0177(7) 0.0258(8) 0.0278(8) 0.0011(6) -0.0042(6) 0.0001(6)
N25 0.0237(7) 0.0179(7) 0.0323(9) 0.0005(6) 0.0011(7) -0.0011(6)
N26 0.0166(6) 0.0198(7) 0.0288(8) 0.0014(6) 0.0025(6) -0.0006(5)
N27 0.0166(6) 0.0167(7) 0.0299(8) 0.0029(6) -0.0011(6) 0.0008(5)
N28 0.0164(6) 0.0154(6) 0.0229(7) 0.0001(5) 0.0014(5) 0.0006(5)
N29 0.0178(6) 0.0180(7) 0.0291(8) 0.0028(6) -0.0031(6) 0.0005(6)
N30 0.0241(7) 0.0136(6) 0.0279(9) 0.0012(6) 0.0007(7) 0.0016(5)
C9 0.0174(7) 0.0192(8) 0.0199(8) -0.0006(6) 0.0037(6) -0.0007(6)
C10 0.0185(7) 0.0254(8) 0.0187(8) 0.0000(6) 0.0037(6) 0.0016(6)
C11 0.0165(7) 0.0184(7) 0.0218(8) -0.0006(6) 0.0039(6) -0.0013(6)
C12 0.0179(7) 0.0193(7) 0.0202(8) 0.0018(6) 0.0048(6) 0.0021(6)
O1 0.0263(6) 0.0178(6) 0.0482(8) 0.0056(5) -0.0071(6) -0.0039(5)
O2 0.0182(5) 0.0285(6) 0.0380(7) 0.0030(5) -0.0072(5) 0.0025(5)
N31 0.0196(6) 0.0183(7) 0.0257(8) 0.0005(6) -0.0025(6) -0.0011(5)
N32 0.0232(7) 0.0206(7) 0.0312(8) -0.0003(6) -0.0060(6) -0.0008(6)
N33 0.0220(7) 0.0211(7) 0.0343(8) 0.0010(6) -0.0054(6) 0.0008(6)
N34 0.0192(6) 0.0191(7) 0.0287(8) 0.0000(6) -0.0032(6) -0.0003(5)
N35 0.0197(6) 0.0170(6) 0.0298(8) -0.0007(6) -0.0034(6) -0.0017(5)
N36 0.0198(6) 0.0192(7) 0.0292(8) 0.0008(6) -0.0019(6) 0.0001(5)
C13 0.0200(7) 0.0161(7) 0.0204(8) 0.0000(6) 0.0021(6) 0.0001(6)
O3 0.0243(6) 0.0194(6) 0.0451(8) 0.0096(5) -0.0034(5) -0.0018(5)
O4 0.0224(6) 0.0229(6) 0.0356(7) -0.0001(5) -0.0093(5) -0.0027(5)
N37 0.0203(6) 0.0181(7) 0.0237(7) 0.0014(6) -0.0007(6) 0.0001(5)
N38 0.0228(7) 0.0233(7) 0.0288(8) 0.0005(6) -0.0028(6) -0.0029(5)
N39 0.0234(7) 0.0232(7) 0.0324(8) 0.0014(6) -0.0042(6) -0.0017(6)
N40 0.0228(7) 0.0205(7) 0.0318(8) 0.0014(6) -0.0028(6) -0.0015(6)
N41 0.0218(7) 0.0184(7) 0.0302(8) 0.0028(6) -0.0031(6) -0.0033(5)
N42 0.0191(6) 0.0168(7) 0.0286(8) 0.0006(6) 0.0007(6) 0.0006(5)
C14 0.0200(7) 0.0169(7) 0.0233(9) 0.0003(6) 0.0033(7) -0.0004(6)
O5 0.0288(6) 0.0154(6) 0.0447(8) 0.0051(5) -0.0051(6) 0.0022(5)
O6 0.0216(6) 0.0205(6) 0.0368(7) 0.0023(5) -0.0077(5) -0.0009(5)
N43 0.0212(7) 0.0201(7) 0.0324(8) 0.0010(6) -0.0008(6) -0.0015(5)
N44 0.0236(7) 0.0232(7) 0.0317(8) 0.0011(6) -0.0010(6) -0.0013(6)
N45 0.0223(7) 0.0232(7) 0.0295(8) 0.0008(6) -0.0027(6) -0.0018(6)
N46 0.0194(6) 0.0205(7) 0.0258(8) 0.0012(6) -0.0017(6) -0.0005(5)
N47 0.0199(6) 0.0168(6) 0.0324(8) 0.0021(6) -0.0009(6) -0.0019(5)
N48 0.0197(6) 0.0155(6) 0.0280(8) 0.0014(5) 0.0025(6) 0.0019(5)
C15 0.0186(7) 0.0176(7) 0.0238(8) 0.0021(6) 0.0041(6) -0.0009(6)
O7 0.0256(6) 0.0182(6) 0.0364(7) -0.0045(5) -0.0042(5) 0.0048(5)
O8 0.0211(6) 0.0253(6) 0.0312(7) 0.0003(5) -0.0088(5) -0.0011(5)
N49 0.0214(7) 0.0169(7) 0.0269(8) 0.0022(6) -0.0040(6) 0.0004(5)
N50 0.0237(7) 0.0209(7) 0.0338(9) 0.0021(6) -0.0056(6) 0.0001(6)
N51 0.0241(7) 0.0209(7) 0.0352(9) 0.0004(6) -0.0068(6) -0.0006(6)
N52 0.0216(7) 0.0200(7) 0.0285(8) 0.0005(6) -0.0059(6) 0.0014(5)
N53 0.0214(7) 0.0179(7) 0.0279(8) 0.0009(6) -0.0041(6) 0.0017(5)
N54 0.0184(6) 0.0206(7) 0.0254(8) 0.0020(6) -0.0013(6) 0.0007(5)
C16 0.0207(7) 0.0171(7) 0.0216(8) -0.0005(6) 0.0010(6) 0.0006(6)
O9 0.0301(7) 0.0309(7) 0.0396(8) 0.0051(6) -0.0056(6) 0.0016(6)
O10 0.0265(6) 0.0284(7) 0.0385(8) -0.0016(6) -0.0037(6) 0.0028(6)

loop_
_atom_type_symbol
_atom_type_description
_atom_type_scat_dispersion_real
_atom_type_scat_dispersion_imag
_atom_type_scat_source
C C 0.0033 0.0016 'International Tables Vol C Tables 4.2.6.8 and 6.1.1.4'
N N 0.0061 0.0033 'International Tables Vol C Tables 4.2.6.8 and 6.1.1.4'
O O 0.0106 0.0060 'International Tables Vol C Tables 4.2.6.8 and 6.1.1.4'
H H 0.0000 0.0000 'International Tables Vol C Tables 4.2.6.8 and 6.1.1.4'

loop_
_geom_angle_atom_site_label_1
_geom_angle_atom_site_label_2
_geom_angle_atom_site_label_3
_geom_angle
C1 N1 N2 104.60(12)
C2 N2 N1 111.91(13)
C2 N2 H2 125.1(12)
N1 N2 H2 122.8(12)
C2 N3 C1 106.41(12)
C2 N3 N5 120.14(13)
C1 N3 N5 133.37(13)
C2 N4 H4B 121.2(12)
C2 N4 H4A 120.0(12)
H4B N4 H4A 118.7(17)
N3 N5 H5B 109.9(13)
N3 N5 H5A 105.7(13)
H5B N5 H5A 114(2)
C3 N6 N7 107.08(12)
C4 N7 N6 107.44(12)
C4 N8 C3 104.84(12)
C4 N8 N10 124.30(13)
C3 N8 N10 130.74(13)
C4 N9 H9B 114.9(12)
C4 N9 H9A 119.4(13)
H9B N9 H9A 125.1(17)
N8 N10 H10A 108.3(12)
N8 N10 H10B 108.2(12)
H10A N10 H10B 100.3(17)
N1 C1 N3 110.89(13)
N1 C1 C3 124.42(14)
N3 C1 C3 124.65(13)
N4 C2 N2 128.53(15)
N4 C2 N3 125.28(14)
N2 C2 N3 106.18(13)
N6 C3 N8 110.72(13)
N6 C3 C1 126.80(14)
N8 C3 C1 122.44(13)
N7 C4 N9 127.56(15)
N7 C4 N8 109.92(13)
N9 C4 N8 122.52(14)
C5 N11 N12 104.42(13)
C6 N12 N11 112.04(13)
C6 N12 H12 128.4(13)
N11 N12 H12 119.0(13)
C6 N13 C5 106.37(12)
C6 N13 N15 120.68(13)
C5 N13 N15 132.82(13)
C6 N14 H14A 120.0(13)
C6 N14 H14B 120.6(13)
H14A N14 H14B 119.3(18)
N13 N15 H15A 110.0(13)
N13 N15 H15B 107.9(12)
H15A N15 H15B 110.2(18)
C7 N16 N17 104.38(13)
C8 N17 N16 111.68(13)
C8 N17 H17 128.2(12)
N16 N17 H17 119.6(12)
C8 N18 C7 106.53(12)
C8 N18 N20 120.29(13)
C7 N18 N20 133.10(13)
C8 N19 H19A 120.3(12)
C8 N19 H19B 122.8(14)
H19A N19 H19B 116.4(18)
N18 N20 H20B 108.2(13)
N18 N20 H20A 106.4(13)
H20B N20 H20A 112.8(19)
N11 C5 N13 111.25(14)
N11 C5 C7 124.27(15)
N13 C5 C7 124.43(14)
N14 C6 N12 128.97(15)
N14 C6 N13 125.12(15)
N12 C6 N13 105.91(14)
N16 C7 N18 111.43(14)
N16 C7 C5 124.44(15)
N18 C7 C5 124.13(14)
N19 C8 N17 128.73(15)
N19 C8 N18 125.30(15)
N17 C8 N18 105.97(13)
C9 N21 N22 106.91(12)
C10 N22 N21 107.49(12)
C10 N23 C9 105.21(12)
C10 N23 N25 123.84(13)
C9 N23 N25 130.95(13)
C10 N24 H24B 116.6(12)
C10 N24 H24A 113.0(12)
H24B N24 H24A 122.6(18)
N23 N25 H25A 105.9(13)
N23 N25 H25B 105.9(12)
H25A N25 H25B 104.9(18)
C11 N26 N27 104.56(12)
C12 N27 N26 111.98(13)
C12 N27 H27 125.9(13)
N26 N27 H27 122.2(13)
C12 N28 C11 106.72(12)
C12 N28 N30 120.29(12)
C11 N28 N30 132.96(12)
C12 N29 H29A 119.7(12)
C12 N29 H29B 119.9(12)
H29A N29 H29B 120.3(17)
N28 N30 H30A 109.5(13)
N28 N30 H30B 108.5(13)
H30A N30 H30B 111.2(18)
N21 C9 N23 110.59(13)
N21 C9 C11 126.97(14)
N23 C9 C11 122.43(13)
N22 C10 N24 127.92(15)
N22 C10 N23 109.80(13)
N24 C10 N23 122.14(14)
N26 C11 N28 111.00(13)
N26 C11 C9 124.16(13)
N28 C11 C9 124.81(13)
N29 C12 N27 128.61(14)
N29 C12 N28 125.64(14)
N27 C12 N28 105.74(13)
C13 N31 N32 108.28(13)
C13 N31 H31 132.7(12)
N32 N31 H31 118.7(12)
N33 N32 N31 106.83(12)
N32 N33 N34 110.63(12)
C13 N34 N33 106.04(12)
N36 N35 C13 115.78(12)
O1 N36 O2 120.28(12)
O1 N36 N35 124.06(13)
O2 N36 N35 115.65(12)
N34 C13 N31 108.22(13)
N34 C13 N35 118.99(13)
N31 C13 N35 132.77(14)
C14 N37 N38 107.95(12)
C14 N37 H37 132.4(12)
N38 N37 H37 119.6(12)
N39 N38 N37 106.76(12)
N38 N39 N40 110.60(12)
C14 N40 N39 105.77(12)
N42 N41 C14 116.15(13)
O3 N42 O4 119.59(12)
O3 N42 N41 126.21(13)
O4 N42 N41 114.21(12)
N40 C14 N37 108.91(13)
N40 C14 N41 118.93(13)
N37 C14 N41 131.91(14)
C15 N43 N44 106.02(12)
N45 N44 N43 110.80(12)
N44 N45 N46 106.58(12)
C15 N46 N45 108.21(13)
C15 N46 H46 131.6(13)
N45 N46 H46 120.0(13)
N48 N47 C15 116.24(12)
O5 N48 O6 119.13(12)
O5 N48 N47 125.84(13)
O6 N48 N47 115.03(12)
N43 C15 N46 108.39(13)
N43 C15 N47 119.05(13)
N46 C15 N47 132.39(14)
C16 N49 N50 108.55(13)
C16 N49 H49 134.5(12)
N50 N49 H49 116.6(12)
N51 N50 N49 106.44(13)
N50 N51 N52 110.87(12)
C16 N52 N51 105.82(12)
N54 N53 C16 115.68(13)
O7 N54 O8 120.45(12)
O7 N54 N53 124.10(13)
O8 N54 N53 115.44(12)
N52 C16 N49 108.31(13)
N52 C16 N53 119.47(13)
N49 C16 N53 132.10(14)
H91 O9 H92 108(2)
H102 O10 H101 101.7(19)

loop_
_geom_bond_atom_site_label_1
_geom_bond_atom_site_label_2
_geom_bond_distance
N1 C1 1.3015(19)
N1 N2 1.3775(18)
N2 C2 1.324(2)
N2 H2 0.847(18)
N3 C2 1.3578(19)
N3 C1 1.3889(19)
N3 N5 1.4013(18)
N4 C2 1.308(2)
N4 H4B 0.863(19)
N4 H4A 0.902(19)
N5 H5B 0.88(2)
N5 H5A 0.88(2)
N6 C3 1.3013(19)
N6 N7 1.3937(18)
N7 C4 1.323(2)
N8 C4 1.3627(19)
N8 C3 1.3789(19)
N8 N10 1.4089(17)
N9 C4 1.343(2)
N9 H9B 0.882(19)
N9 H9A 0.86(2)
N10 H10A 0.91(2)
N10 H10B 0.90(2)
C1 C3 1.445(2)
N11 C5 1.297(2)
N11 N12 1.3767(19)
N12 C6 1.327(2)
N12 H12 0.92(2)
N13 C6 1.3582(19)
N13 C5 1.387(2)
N13 N15 1.4036(18)
N14 C6 1.311(2)
N14 H14A 0.86(2)
N14 H14B 0.91(2)
N15 H15A 0.86(2)
N15 H15B 0.94(2)
N16 C7 1.2992(19)
N16 N17 1.3782(18)
N17 C8 1.333(2)
N17 H17 0.96(2)
N18 C8 1.3557(19)
N18 C7 1.381(2)
N18 N20 1.4037(18)
N19 C8 1.307(2)
N19 H19A 0.891(19)
N19 H19B 0.85(2)
N20 H20B 0.88(2)
N20 H20A 0.85(2)
C5 C7 1.448(2)
N21 C9 1.3042(19)
N21 N22 1.3959(18)
N22 C10 1.323(2)
N23 C10 1.3592(19)
N23 C9 1.3762(19)
N23 N25 1.4068(18)
N24 C10 1.349(2)
N24 H24B 0.86(2)
N24 H24A 0.91(2)
N25 H25A 0.89(2)
N25 H25B 0.89(2)
N26 C11 1.2964(19)
N26 N27 1.3765(17)
N27 C12 1.3287(19)
N27 H27 0.87(2)
N28 C12 1.3548(19)
N28 C11 1.3865(18)
N28 N30 1.3982(17)
N29 C12 1.309(2)
N29 H29A 0.884(19)
N29 H29B 0.907(19)
N30 H30A 0.90(2)
N30 H30B 0.84(2)
C9 C11 1.448(2)
O1 N36 1.2594(16)
O2 N36 1.2750(16)
N31 C13 1.3407(19)
N31 N32 1.3453(18)
N31 H31 0.93(2)
N32 N33 1.2937(18)
N33 N34 1.3537(18)
N34 C13 1.3258(19)
N35 N36 1.2959(17)
N35 C13 1.3789(19)
O3 N42 1.2334(16)
O4 N42 1.2897(16)
N37 C14 1.3348(19)
N37 N38 1.3529(18)
N37 H37 0.97(2)
N38 N39 1.2984(18)
N39 N40 1.3554(19)
N40 C14 1.3266(19)
N41 N42 1.3006(17)
N41 C14 1.383(2)
O5 N48 1.2408(16)
O6 N48 1.2875(16)
N43 C15 1.3282(19)
N43 N44 1.3530(18)
N44 N45 1.2981(18)
N45 N46 1.3518(18)
N46 C15 1.3408(19)
N46 H46 0.93(2)
N47 N48 1.2969(17)
N47 C15 1.383(2)
O7 N54 1.2537(16)
O8 N54 1.2717(16)
N49 C16 1.3358(19)
N49 N50 1.3439(18)
N49 H49 0.901(19)
N50 N51 1.2953(18)
N51 N52 1.3516(18)
N52 C16 1.3258(19)
N53 N54 1.2998(17)
N53 C16 1.3802(19)
O9 H91 0.82(2)
O9 H92 0.87(2)
O10 H102 0.87(2)
O10 H101 0.89(2)

loop_
_geom_torsion_atom_site_label_1
_geom_torsion_atom_site_label_2
_geom_torsion_atom_site_label_3
_geom_torsion_atom_site_label_4
_geom_torsion
C1 N1 N2 C2 -0.23(18)
C3 N6 N7 C4 -0.47(17)
N2 N1 C1 N3 -0.39(17)
N2 N1 C1 C3 177.25(14)
C2 N3 C1 N1 0.86(17)
N5 N3 C1 N1 -175.90(16)
C2 N3 C1 C3 -176.77(14)
N5 N3 C1 C3 6.5(3)
N1 N2 C2 N4 -178.25(16)
N1 N2 C2 N3 0.76(18)
C1 N3 C2 N4 178.10(16)
N5 N3 C2 N4 -4.6(2)
C1 N3 C2 N2 -0.95(17)
N5 N3 C2 N2 176.32(14)
N7 N6 C3 N8 0.07(17)
N7 N6 C3 C1 -177.56(15)
C4 N8 C3 N6 0.34(17)
N10 N8 C3 N6 176.36(16)
C4 N8 C3 C1 178.09(14)
N10 N8 C3 C1 -5.9(3)
N1 C1 C3 N6 179.82(16)
N3 C1 C3 N6 -2.9(3)
N1 C1 C3 N8 2.4(2)
N3 C1 C3 N8 179.76(14)
N6 N7 C4 N9 -179.58(16)
N6 N7 C4 N8 0.70(18)
C3 N8 C4 N7 -0.64(17)
N10 N8 C4 N7 -176.99(15)
C3 N8 C4 N9 179.62(15)
N10 N8 C4 N9 3.3(2)
C5 N11 N12 C6 0.56(18)
C7 N16 N17 C8 -1.18(17)
N12 N11 C5 N13 -0.58(17)
N12 N11 C5 C7 -178.25(15)
C6 N13 C5 N11 0.42(18)
N15 N13 C5 N11 -175.23(16)
C6 N13 C5 C7 178.08(15)
N15 N13 C5 C7 2.4(3)
N11 N12 C6 N14 179.56(16)
N11 N12 C6 N13 -0.31(18)
C5 N13 C6 N14 -179.93(16)
N15 N13 C6 N14 -3.6(2)
C5 N13 C6 N12 -0.05(17)
N15 N13 C6 N12 176.24(14)
N17 N16 C7 N18 0.90(17)
N17 N16 C7 C5 -178.33(15)
C8 N18 C7 N16 -0.34(18)
N20 N18 C7 N16 176.29(16)
C8 N18 C7 C5 178.89(14)
N20 N18 C7 C5 -4.5(3)
N11 C5 C7 N16 179.06(16)
N13 C5 C7 N16 1.7(3)
N11 C5 C7 N18 -0.1(3)
N13 C5 C7 N18 -177.43(14)
N16 N17 C8 N19 -178.13(16)
N16 N17 C8 N18 0.99(18)
C7 N18 C8 N19 178.76(16)
N20 N18 C8 N19 1.6(2)
C7 N18 C8 N17 -0.40(17)
N20 N18 C8 N17 -177.55(14)
C9 N21 N22 C10 0.93(17)
C11 N26 N27 C12 -0.08(17)
N22 N21 C9 N23 -0.77(17)
N22 N21 C9 C11 -179.55(14)
C10 N23 C9 N21 0.33(17)
N25 N23 C9 N21 179.37(15)
C10 N23 C9 C11 179.18(14)
N25 N23 C9 C11 -1.8(3)
N21 N22 C10 N24 -176.35(15)
N21 N22 C10 N23 -0.74(17)
C9 N23 C10 N22 0.28(17)
N25 N23 C10 N22 -178.85(14)
C9 N23 C10 N24 176.19(15)
N25 N23 C10 N24 -2.9(2)
N27 N26 C11 N28 -0.14(17)
N27 N26 C11 C9 -178.24(14)
C12 N28 C11 N26 0.30(17)
N30 N28 C11 N26 178.38(16)
C12 N28 C11 C9 178.39(14)
N30 N28 C11 C9 -3.5(3)
N21 C9 C11 N26 173.64(15)
N23 C9 C11 N26 -5.0(2)
N21 C9 C11 N28 -4.2(3)
N23 C9 C11 N28 177.15(14)
N26 N27 C12 N29 178.99(15)
N26 N27 C12 N28 0.26(17)
C11 N28 C12 N29 -179.10(15)
N30 N28 C12 N29 2.5(2)
C11 N28 C12 N27 -0.33(16)
N30 N28 C12 N27 -178.70(14)
C13 N31 N32 N33 -0.18(18)
N31 N32 N33 N34 -0.26(18)
N32 N33 N34 C13 0.61(18)
C13 N35 N36 O1 0.4(2)
C13 N35 N36 O2 -178.22(13)
N33 N34 C13 N31 -0.70(17)
N33 N34 C13 N35 -179.29(14)
N32 N31 C13 N34 0.57(18)
N32 N31 C13 N35 178.88(16)
N36 N35 C13 N34 -175.20(14)
N36 N35 C13 N31 6.6(3)
C14 N37 N38 N39 0.27(17)
N37 N38 N39 N40 -0.14(18)
N38 N39 N40 C14 -0.04(18)
C14 N41 N42 O3 3.5(2)
C14 N41 N42 O4 -176.47(13)
N39 N40 C14 N37 0.20(18)
N39 N40 C14 N41 -174.71(14)
N38 N37 C14 N40 -0.30(18)
N38 N37 C14 N41 173.72(16)
N42 N41 C14 N40 -168.42(14)
N42 N41 C14 N37 18.1(3)
C15 N43 N44 N45 -0.27(18)
N43 N44 N45 N46 0.21(17)
N44 N45 N46 C15 -0.07(17)
C15 N47 N48 O5 2.4(2)
C15 N47 N48 O6 -177.06(13)
N44 N43 C15 N46 0.22(17)
N44 N43 C15 N47 -175.68(14)
N45 N46 C15 N43 -0.10(18)
N45 N46 C15 N47 175.05(16)
N48 N47 C15 N43 -174.63(14)
N48 N47 C15 N46 10.6(3)
C16 N49 N50 N51 1.12(18)
N49 N50 N51 N52 -0.72(18)
N50 N51 N52 C16 0.05(19)
C16 N53 N54 O7 3.6(2)
C16 N53 N54 O8 -175.92(13)
N51 N52 C16 N49 0.66(18)
N51 N52 C16 N53 -175.94(14)
N50 N49 C16 N52 -1.12(18)
N50 N49 C16 N53 174.89(16)
N54 N53 C16 N52 -169.47(14)
N54 N53 C16 N49 14.9(3)
